data_2206485
loop_
_publ_author_name
'Awaleh, Mohamed Osman'
'Badia, Antonella'
'Brisse, Fran\,cois'

_publ_section_title
;
 1,6-Bis(phenylsulfanyl)hexane
;
_journal_coeditor_code LH6461
_journal_issue 8
_journal_name_full 'Acta Crystallographica Section E'
_journal_page_first o2476
_journal_page_last o2478
_journal_paper_doi 10.1107/S1600536805020465
_journal_volume 61
_journal_year 2005
_chemical_formula_iupac 'C18 H22 S2'
_chemical_formula_moiety 'C18 H22 S2'
_chemical_formula_sum 'C18 H22 S2'
_chemical_formula_weight 302.48
_chemical_name_systematic
;
1,6-Bis(phenylsulfanyl)hexane
;
_space_group_IT_number 2
_symmetry_cell_setting triclinic
_symmetry_space_group_name_Hall '-P 1'
_symmetry_space_group_name_H-M 'P -1'
_atom_sites_solution_hydrogens geom
_atom_sites_solution_primary direct
_atom_sites_solution_secondary difmap
_audit_creation_method SHELXL-97
_cell_angle_alpha 94.55(3)
_cell_angle_beta 91.36(3)
_cell_angle_gamma 90.46(3)
_cell_formula_units_Z 2
_cell_length_a 5.627(2)
_cell_length_b 7.862(3)
_cell_length_c 18.486(6)
_cell_measurement_reflns_used 25
_cell_measurement_temperature 298(2)
_cell_measurement_theta_max 25.00
_cell_measurement_theta_min 20.00
_cell_volume 815.0(5)
_computing_cell_refinement 'CAD-4 Software'
_computing_data_collection 'CAD-4 Software (Enraf--Nonius, 1989)'
_computing_data_reduction 'local Program'
_computing_molecular_graphics 'SHELXTL (Bruker, 1997)'
_computing_publication_material 'UdMX (local program)'
_computing_structure_refinement 'SHELXL97 (Sheldrick, 1997)'
_computing_structure_solution 'SHELXS97 (Sheldrick, 1997)'
_diffrn_ambient_temperature 298(2)
_diffrn_measured_fraction_theta_full 1.000
_diffrn_measured_fraction_theta_max 1.000
_diffrn_measurement_device_type 'Enraf--Nonius CAD-4'
_diffrn_measurement_method \w
_diffrn_radiation_monochromator graphite
_diffrn_radiation_source 'X-ray sealed tube'
_diffrn_radiation_type 'Cu K\a'
_diffrn_radiation_wavelength 1.54178
_diffrn_reflns_av_R_equivalents 0.059
_diffrn_reflns_av_sigmaI/netI 0.1336
_diffrn_reflns_limit_h_max 6
_diffrn_reflns_limit_h_min -6
_diffrn_reflns_limit_k_max 9
_diffrn_reflns_limit_k_min -9
_diffrn_reflns_limit_l_max 22
_diffrn_reflns_limit_l_min -22
_diffrn_reflns_number 25176
_diffrn_reflns_theta_full 69.80
_diffrn_reflns_theta_max 69.80
_diffrn_reflns_theta_min 2.40
_diffrn_standards_decay_% 0.03
_diffrn_standards_interval_time 60
_diffrn_standards_number 5
_exptl_absorpt_coefficient_mu 2.840
_exptl_absorpt_correction_T_max 0.9400
_exptl_absorpt_correction_T_min 0.5600
_exptl_absorpt_correction_type gaussian
_exptl_absorpt_process_details 'from crystal shape'
_exptl_crystal_colour colorless
_exptl_crystal_density_diffrn 1.233
_exptl_crystal_density_method 'not measured'
_exptl_crystal_description platelet
_exptl_crystal_F_000 324
_exptl_crystal_size_max 0.23
_exptl_crystal_size_mid 0.15
_exptl_crystal_size_min 0.02
_refine_diff_density_max 0.156
_refine_diff_density_min -0.247
_refine_ls_extinction_method none
_refine_ls_goodness_of_fit_ref 0.663
_refine_ls_hydrogen_treatment constr
_refine_ls_matrix_type full
_refine_ls_number_parameters 181
_refine_ls_number_reflns 3086
_refine_ls_number_restraints 0
_refine_ls_restrained_S_all 0.663
_refine_ls_R_factor_all 0.1076
_refine_ls_R_factor_gt 0.0359
_refine_ls_shift/su_max 0.000
_refine_ls_shift/su_mean 0.000
_refine_ls_structure_factor_coef Fsqd
_refine_ls_weighting_details 'calc w = 1/[\s^2^(Fo^2^)+(0.0003P)^2^] where P = (Fo^2^+2Fc^2^)/3'
_refine_ls_weighting_scheme calc
_refine_ls_wR_factor_gt 0.0584
_refine_ls_wR_factor_ref 0.0684
_reflns_number_gt 1270
_reflns_number_total 3086
_reflns_threshold_expression I>2\s(I)
_cod_data_source_file lh6461.cif
_cod_data_source_block I
_cod_depositor_comments
;
The following automatic conversions were performed:
'_symmetry_cell_setting' value 'Triclinic' changed to 'triclinic'
according to '/home/saulius/struct/CIF-dictionaries/cif_core.dic'
dictionary named 'cif_core.dic' version 2.4.1 from
2010-06-29.

'_exptl_absorpt_correction_type' value 'Gaussian' changed to
'gaussian' according to
'/home/saulius/struct/CIF-dictionaries/cif_core.dic' dictionary named
'cif_core.dic' version 2.4.1 from 2010-06-29.

'_geom_bond_publ_flag'
value 'Y' changed to 'y' according to
'/home/saulius/struct/CIF-dictionaries/cif_core.dic' dictionary named
'cif_core.dic' version 2.4.1 from 2010-06-29 (6
times).

'_geom_angle_publ_flag' value 'Y' changed to 'y' according to
'/home/saulius/struct/CIF-dictionaries/cif_core.dic' dictionary named
'cif_core.dic' version 2.4.1 from 2010-06-29 (2
times).

'_geom_torsion_publ_flag' value 'Y' changed to 'y' according to
'/home/saulius/struct/CIF-dictionaries/cif_core.dic' dictionary named
'cif_core.dic' version 2.4.1 from 2010-06-29 (4 times).

Automatic conversion script
Id: cif_fix_enum 1527 2010-12-29 10:47:43Z saulius 

The following automatic conversions were performed:

'_symmetry_cell_setting' value 'Triclinic' changed to 'triclinic'
according to /home/saulius/struct/CIF-dictionaries/cif_core.dic
dictionary named 'cif_core.dic' version 2.4.1 from
2010-06-29.

'_exptl_absorpt_correction_type' value 'Gaussian'
changed to 'gaussian' according to
/home/saulius/struct/CIF-dictionaries/cif_core.dic dictionary named
'cif_core.dic' version 2.4.1 from 2010-06-29.

'_geom_bond_publ_flag'
value 'Y' changed to 'y' according to
/home/saulius/struct/CIF-dictionaries/cif_core.dic dictionary named
'cif_core.dic' version 2.4.1 from 2010-06-29 (6
times).

'_geom_angle_publ_flag' value 'Y' changed to 'y' according
to /home/saulius/struct/CIF-dictionaries/cif_core.dic dictionary
named 'cif_core.dic' version 2.4.1 from 2010-06-29 (2
times).

'_geom_torsion_publ_flag' value 'Y' changed to 'y' according
to /home/saulius/struct/CIF-dictionaries/cif_core.dic dictionary
named 'cif_core.dic' version 2.4.1 from 2010-06-29 (4 times).

Automatic conversion script
Id: cif_fix_values 1715 2011-07-08 13:25:40Z adriana 
;
_cod_database_code 2206485
_cod_database_fobs_code 2206485

loop_
_symmetry_equiv_pos_as_xyz
'x, y, z'
'-x, -y, -z'

loop_
_atom_site_label
_atom_site_fract_x
_atom_site_fract_y
_atom_site_fract_z
_atom_site_U_iso_or_equiv
_atom_site_adp_type
_atom_site_calc_flag
_atom_site_refinement_flags
_atom_site_occupancy
_atom_site_type_symbol
S1 0.53505(18) 0.43816(12) 0.19100(5) 0.0541(3) Uani d . 1 S
S2 -0.02359(18) 0.10379(12) 0.81264(5) 0.0550(3) Uani d . 1 S
C11 0.5038(6) 0.3818(4) 0.28080(18) 0.0380(9) Uani d . 1 C
C12 0.6791(6) 0.4380(4) 0.33127(18) 0.0468(9) Uani d . 1 C
H12 0.8062 0.5026 0.3168 0.056 Uiso calc R 1 H
C13 0.6676(7) 0.3993(4) 0.40260(19) 0.0561(10) Uani d . 1 C
H13 0.7867 0.4374 0.4359 0.067 Uiso calc R 1 H
C14 0.4797(7) 0.3044(4) 0.4245(2) 0.0530(11) Uani d . 1 C
H14 0.4712 0.2788 0.4727 0.064 Uiso calc R 1 H
C15 0.3050(6) 0.2477(4) 0.37524(18) 0.0499(10) Uani d . 1 C
H15 0.1783 0.1834 0.3902 0.060 Uiso calc R 1 H
C16 0.3155(6) 0.2852(4) 0.30332(17) 0.0448(9) Uani d . 1 C
H16 0.1966 0.2458 0.2702 0.054 Uiso calc R 1 H
C17 0.2411(6) 0.4137(4) 0.15052(17) 0.0477(10) Uani d . 1 C
H17A 0.1941 0.2943 0.1466 0.057 Uiso calc R 1 H
H17B 0.1280 0.4770 0.1807 0.057 Uiso calc R 1 H
C18 0.2419(7) 0.4804(4) 0.07560(18) 0.0510(10) Uani d . 1 C
H18A 0.2929 0.5990 0.0801 0.061 Uiso calc R 1 H
H18B 0.3560 0.4165 0.0461 0.061 Uiso calc R 1 H
C19 0.0008(7) 0.4667(4) 0.03759(17) 0.0490(10) Uani d . 1 C
H19A -0.1132 0.5304 0.0672 0.059 Uiso calc R 1 H
H19B -0.0500 0.3480 0.0331 0.059 Uiso calc R 1 H
C21 0.0013(6) 0.1337(4) 0.71941(18) 0.0381(9) Uani d . 1 C
C22 -0.1808(6) 0.2228(4) 0.68801(18) 0.0438(9) Uani d . 1 C
H22 -0.3041 0.2662 0.7163 0.053 Uiso calc R 1 H
C23 -0.1796(6) 0.2472(4) 0.61519(18) 0.0497(10) Uani d . 1 C
H23 -0.3031 0.3064 0.5946 0.060 Uiso calc R 1 H
C24 0.0026(7) 0.1850(4) 0.5723(2) 0.0531(11) Uani d . 1 C
H24 0.0028 0.2020 0.5231 0.064 Uiso calc R 1 H
C25 0.1846(6) 0.0970(4) 0.60347(17) 0.0489(9) Uani d . 1 C
H25 0.3080 0.0546 0.5749 0.059 Uiso calc R 1 H
C26 0.1860(6) 0.0713(4) 0.67650(17) 0.0433(9) Uani d . 1 C
H26 0.3100 0.0124 0.6969 0.052 Uiso calc R 1 H
C27 0.2719(6) 0.0575(4) 0.84401(18) 0.0494(10) Uani d . 1 C
H27A 0.3251 -0.0496 0.8204 0.059 Uiso calc R 1 H
H27B 0.3814 0.1471 0.8328 0.059 Uiso calc R 1 H
C28 0.2646(7) 0.0459(4) 0.92555(19) 0.0525(11) Uani d . 1 C
H28A 0.2086 0.1533 0.9481 0.063 Uiso calc R 1 H
H28B 0.1513 -0.0423 0.9356 0.063 Uiso calc R 1 H
C29 0.5031(7) 0.0063(5) 0.95945(17) 0.0523(10) Uani d . 1 C
H29A 0.6161 0.0948 0.9495 0.063 Uiso calc R 1 H
H29B 0.5594 -0.1008 0.9367 0.063 Uiso calc R 1 H

loop_
_atom_site_aniso_label
_atom_site_aniso_U_11
_atom_site_aniso_U_22
_atom_site_aniso_U_33
_atom_site_aniso_U_12
_atom_site_aniso_U_13
_atom_site_aniso_U_23
S1 0.0490(7) 0.0737(7) 0.0412(6) -0.0039(5) 0.0037(5) 0.0153(5)
S2 0.0480(7) 0.0815(8) 0.0366(6) 0.0043(5) -0.0020(5) 0.0123(5)
C11 0.042(2) 0.035(2) 0.037(2) 0.0048(16) -0.0012(18) 0.0044(15)
C12 0.038(2) 0.049(2) 0.054(2) -0.0042(17) -0.0024(18) 0.0079(18)
C13 0.061(3) 0.055(3) 0.051(2) -0.002(2) -0.021(2) 0.0068(19)
C14 0.068(3) 0.055(3) 0.037(2) 0.003(2) -0.004(2) 0.0099(18)
C15 0.052(3) 0.058(2) 0.042(2) -0.0073(19) 0.0012(18) 0.0115(18)
C16 0.045(2) 0.051(2) 0.0380(19) -0.0079(18) -0.0079(17) 0.0060(17)
C17 0.053(3) 0.055(2) 0.036(2) -0.0010(19) -0.0032(19) 0.0070(18)
C18 0.065(3) 0.055(2) 0.034(2) 0.000(2) 0.003(2) 0.0117(18)
C19 0.058(3) 0.059(2) 0.032(2) -0.0005(19) 0.0030(19) 0.0102(17)
C21 0.044(2) 0.036(2) 0.034(2) -0.0076(16) -0.0054(18) 0.0050(15)
C22 0.037(2) 0.048(2) 0.045(2) 0.0043(17) -0.0024(17) -0.0006(18)
C23 0.053(3) 0.053(2) 0.044(2) 0.0049(19) -0.0142(18) 0.0104(18)
C24 0.070(3) 0.053(3) 0.037(2) -0.011(2) -0.007(2) 0.0083(18)
C25 0.052(2) 0.057(2) 0.038(2) 0.0031(19) 0.0072(18) 0.0040(18)
C26 0.043(2) 0.046(2) 0.042(2) 0.0067(17) -0.0025(17) 0.0078(17)
C27 0.058(3) 0.057(2) 0.034(2) 0.0063(19) -0.0062(19) 0.0101(18)
C28 0.060(3) 0.061(3) 0.037(2) 0.003(2) -0.007(2) 0.0119(18)
C29 0.061(3) 0.063(2) 0.034(2) 0.0085(19) -0.008(2) 0.0101(19)

loop_
_atom_type_symbol
_atom_type_description
_atom_type_scat_dispersion_real
_atom_type_scat_dispersion_imag
_atom_type_scat_source
C C 0.0181 0.0091 'International Tables Vol C Tables 4.2.6.8 and 6.1.1.4'
H H 0.0000 0.0000 'International Tables Vol C Tables 4.2.6.8 and 6.1.1.4'
S S 0.3331 0.5567 'International Tables Vol C Tables 4.2.6.8 and 6.1.1.4'

loop_
_geom_angle_atom_site_label_1
_geom_angle_atom_site_label_2
_geom_angle_atom_site_label_3
_geom_angle_site_symmetry_1
_geom_angle_site_symmetry_3
_geom_angle
_geom_angle_publ_flag
C11 S1 C17 . . 104.78(17) y
C21 S2 C27 . . 105.51(17) y
C16 C11 C12 . . 118.8(3) ?
C16 C11 S1 . . 123.9(3) ?
C12 C11 S1 . . 117.3(3) ?
C11 C12 C13 . . 120.9(3) ?
C11 C12 H12 . . 119.6 ?
C13 C12 H12 . . 119.6 ?
C14 C13 C12 . . 120.0(3) ?
C14 C13 H13 . . 120 ?
C12 C13 H13 . . 120 ?
C13 C14 C15 . . 119.9(3) ?
C13 C14 H14 . . 120.1 ?
C15 C14 H14 . . 120.1 ?
C14 C15 C16 . . 120.6(3) ?
C14 C15 H15 . . 119.7 ?
C16 C15 H15 . . 119.7 ?
C11 C16 C15 . . 119.9(3) ?
C11 C16 H16 . . 120 ?
C15 C16 H16 . . 120 ?
C18 C17 S1 . . 109.0(3) ?
C18 C17 H17A . . 109.9 ?
S1 C17 H17A . . 109.9 ?
C18 C17 H17B . . 109.9 ?
S1 C17 H17B . . 109.9 ?
H17A C17 H17B . . 108.3 ?
C19 C18 C17 . . 112.8(3) ?
C19 C18 H18A . . 109 ?
C17 C18 H18A . . 109 ?
C19 C18 H18B . . 109 ?
C17 C18 H18B . . 109 ?
H18A C18 H18B . . 107.8 ?
C18 C19 C19 . 2_565 113.3(4) ?
C18 C19 H19A . . 108.9 ?
C19 C19 H19A 2_565 . 108.9 ?
C18 C19 H19B . . 108.9 ?
C19 C19 H19B 2_565 . 108.9 ?
H19A C19 H19B . . 107.7 ?
C26 C21 C22 . . 119.2(3) ?
C26 C21 S2 . . 124.4(3) ?
C22 C21 S2 . . 116.4(3) ?
C23 C22 C21 . . 120.3(3) ?
C23 C22 H22 . . 119.9 ?
C21 C22 H22 . . 119.9 ?
C24 C23 C22 . . 120.8(3) ?
C24 C23 H23 . . 119.6 ?
C22 C23 H23 . . 119.6 ?
C23 C24 C25 . . 119.0(3) ?
C23 C24 H24 . . 120.5 ?
C25 C24 H24 . . 120.5 ?
C24 C25 C26 . . 120.9(3) ?
C24 C25 H25 . . 119.6 ?
C26 C25 H25 . . 119.6 ?
C21 C26 C25 . . 119.8(3) ?
C21 C26 H26 . . 120.1 ?
C25 C26 H26 . . 120.1 ?
C28 C27 S2 . . 107.7(3) ?
C28 C27 H27A . . 110.2 ?
S2 C27 H27A . . 110.2 ?
C28 C27 H27B . . 110.2 ?
S2 C27 H27B . . 110.2 ?
H27A C27 H27B . . 108.5 ?
C29 C28 C27 . . 113.4(3) ?
C29 C28 H28A . . 108.9 ?
C27 C28 H28A . . 108.9 ?
C29 C28 H28B . . 108.9 ?
C27 C28 H28B . . 108.9 ?
H28A C28 H28B . . 107.7 ?
C28 C29 C29 . 2_657 113.7(4) ?
C28 C29 H29A . . 108.8 ?
C29 C29 H29A 2_657 . 108.8 ?
C28 C29 H29B . . 108.8 ?
C29 C29 H29B 2_657 . 108.8 ?
H29A C29 H29B . . 107.7 ?

loop_
_geom_bond_atom_site_label_1
_geom_bond_atom_site_label_2
_geom_bond_site_symmetry_2
_geom_bond_distance
_geom_bond_publ_flag
S1 C11 . 1.764(3) y
S1 C17 . 1.802(3) y
S2 C21 . 1.766(3) y
S2 C27 . 1.798(3) y
C11 C16 . 1.390(4) ?
C11 C12 . 1.387(4) ?
C12 C13 . 1.379(4) ?
C12 H12 . 0.93 ?
C13 C14 . 1.377(4) ?
C13 H13 . 0.93 ?
C14 C15 . 1.372(4) ?
C14 H14 . 0.93 ?
C15 C16 . 1.387(4) ?
C15 H15 . 0.93 ?
C16 H16 . 0.93 ?
C17 C18 . 1.519(4) ?
C17 H17a . 0.97 ?
C17 H17b . 0.97 ?
C18 C19 . 1.512(4) ?
C18 H18a . 0.97 ?
C18 H18b . 0.97 ?
C19 C19 2_565 1.524(6) y
C19 H19a . 0.97 ?
C19 H19b . 0.97 ?
C21 C26 . 1.391(4) ?
C21 C22 . 1.388(4) ?
C22 C23 . 1.375(4) ?
C22 H22 . 0.93 ?
C23 C24 . 1.380(4) ?
C23 H23 . 0.93 ?
C24 C25 . 1.381(4) ?
C24 H24 . 0.93 ?
C25 C26 . 1.381(4) ?
C25 H25 . 0.93 ?
C26 H26 . 0.93 ?
C27 C28 . 1.519(4) ?
C27 H27a . 0.97 ?
C27 H27b . 0.97 ?
C28 C29 . 1.513(4) ?
C28 H28a . 0.97 ?
C28 H28b . 0.97 ?
C29 C29 2_657 1.512(6) y
C29 H29a . 0.97 ?
C29 H29b . 0.97 ?

loop_
_geom_torsion_atom_site_label_1
_geom_torsion_atom_site_label_2
_geom_torsion_atom_site_label_3
_geom_torsion_atom_site_label_4
_geom_torsion_site_symmetry_4
_geom_torsion
_geom_torsion_publ_flag
C17 S1 C11 C16 . 19.8(3) ?
C17 S1 C11 C12 . -160.3(3) ?
C16 C11 C12 C13 . -0.1(5) ?
S1 C11 C12 C13 . 180.0(3) ?
C11 C12 C13 C14 . -0.3(5) ?
C12 C13 C14 C15 . 0.4(6) ?
C13 C14 C15 C16 . -0.1(6) ?
C12 C11 C16 C15 . 0.4(5) ?
S1 C11 C16 C15 . -179.7(3) ?
C14 C15 C16 C11 . -0.3(5) ?
C11 S1 C17 C18 . 173.0(2) ?
S1 C17 C18 C19 . -179.4(2) y
C17 C18 C19 C19 2_565 179.9(4) y
C27 S2 C21 C26 . 21.4(3) ?
C27 S2 C21 C22 . -160.0(2) ?
C26 C21 C22 C23 . 0.7(5) ?
S2 C21 C22 C23 . -177.9(2) ?
C21 C22 C23 C24 . -0.5(5) ?
C22 C23 C24 C25 . 0.1(5) ?
C23 C24 C25 C26 . -0.1(5) ?
C22 C21 C26 C25 . -0.7(5) ?
S2 C21 C26 C25 . 177.9(2) ?
C24 C25 C26 C21 . 0.3(5) ?
C21 S2 C27 C28 . 175.1(2) ?
S2 C27 C28 C29 . 179.7(2) y
C27 C28 C29 C29 2_657 -179.7(4) y
